data_1551274
loop_
_publ_author_name
'Alexandros P. Katsoulidis'
'Dmytro Antypov'
'George F. S. Whitehead'
'Elliot J. Carrington'
'Dave J. Adams'
'Neil G. Berry'
'George R. Darling'
'Matthew S. Dyer'
'Matthew J. Rosseinsky'

_publ_section_title
;
 Chemical control of structure and guest uptake by a conformationally
 mobile porous material
;
_journal_name_full Nature
_journal_page_first 213
_journal_page_last 217
_journal_paper_doi 10.1038/s41586-018-0820-9
_journal_volume 565
_journal_year 2019
_chemical_absolute_configuration rmad
_chemical_formula_moiety 'C10 H13 N5 O4 Zn, 0.5(H2 O)'
_chemical_formula_sum 'C10 H14 N5 O4.5 Zn'
_chemical_formula_weight 341.63
_space_group_crystal_system monoclinic
_space_group_IT_number 4
_space_group_name_Hall 'P 2yb'
_space_group_name_H-M_alt 'P 1 21 1'
_atom_sites_solution_hydrogens mixed
_atom_sites_solution_primary direct
_cell_angle_alpha 90
_cell_angle_beta 90.887(7)
_cell_angle_gamma 90
_cell_formula_units_Z 4
_cell_length_a 7.2589(8)
_cell_length_b 9.1136(6)
_cell_length_c 19.0252(11)
_cell_measurement_reflns_used 2127
_cell_measurement_temperature 100
_cell_measurement_theta_max 25.0280
_cell_measurement_theta_min 2.1350
_cell_volume 1258.46(18)
_computing_cell_refinement 'CrysAlisPro 1.171.38.46 (Rigaku OD, 2015)'
_computing_data_collection 'CrysAlisPro 1.171.38.46 (Rigaku OD, 2015)'
_computing_data_reduction 'CrysAlisPro 1.171.38.46 (Rigaku OD, 2015)'
_computing_molecular_graphics 'Olex2 (Dolomanov et al., 2009)'
_computing_publication_material 'Olex2 (Dolomanov et al., 2009)'
_computing_structure_refinement 'ShelXL (Sheldrick, 2015)'
_computing_structure_solution 'ShelXS (Sheldrick, 2008)'
_diffrn_ambient_temperature 100
_diffrn_detector 'CCD plate'
_diffrn_measured_fraction_theta_full 1.000
_diffrn_measured_fraction_theta_max 1.000
_diffrn_measurement_details
;
List of Runs (angles in degrees, time in seconds):
  # Type    Start    End  Width  t~exp~   \w     \q     \k     \f   Frames
--------------------------------------------------------------------------
  1  \w   -110.00  15.00   1.00  230.00    --  -20.00 -68.00   0.00  125
  2  \w   -110.00  15.00   1.00  230.00    --  -20.00 -68.00 120.00  125
  3  \w   -110.00  15.00   1.00  230.00    --  -20.00 -68.00 240.00  125
  4  \w   -110.00  15.00   1.00  230.00    --  -20.00 -30.00  90.00  125
;
_diffrn_measurement_device 'abstract diffractometer'
_diffrn_measurement_device_type 'dtrek-CrysAlisPro-abstract goniometer imported rigaku-d*trek images'
_diffrn_measurement_method '\w scans'
_diffrn_orient_matrix_type 'CrysAlisPro convention (1999,Acta A55,543-557)'
_diffrn_orient_matrix_UB_11 -0.0378027000
_diffrn_orient_matrix_UB_12 -0.0168177000
_diffrn_orient_matrix_UB_13 0.0332010000
_diffrn_orient_matrix_UB_21 0.0900773000
_diffrn_orient_matrix_UB_22 -0.0095174000
_diffrn_orient_matrix_UB_23 0.0142385000
_diffrn_orient_matrix_UB_31 0.0030956000
_diffrn_orient_matrix_UB_32 0.0753924000
_diffrn_orient_matrix_UB_33 0.0092139000
_diffrn_radiation_monochromator graphite
_diffrn_radiation_probe x-ray
_diffrn_radiation_type MoK\a
_diffrn_radiation_wavelength 0.71073
_diffrn_reflns_av_R_equivalents 0.1349
_diffrn_reflns_av_unetI/netI 0.1441
_diffrn_reflns_Laue_measured_fraction_full 1.000
_diffrn_reflns_Laue_measured_fraction_max 1.000
_diffrn_reflns_limit_h_max 8
_diffrn_reflns_limit_h_min -8
_diffrn_reflns_limit_k_max 7
_diffrn_reflns_limit_k_min -10
_diffrn_reflns_limit_l_max 22
_diffrn_reflns_limit_l_min -22
_diffrn_reflns_number 12491
_diffrn_reflns_point_group_measured_fraction_full 0.852
_diffrn_reflns_point_group_measured_fraction_max 0.851
_diffrn_reflns_theta_full 25.027
_diffrn_reflns_theta_max 25.027
_diffrn_reflns_theta_min 2.141
_diffrn_source 'fine-focus sealed X-ray tube'
_diffrn_source_type 'Enhance (Mo) X-ray Source'
_exptl_absorpt_coefficient_mu 1.980
_exptl_absorpt_correction_T_max 1.00000
_exptl_absorpt_correction_T_min 0.88232
_exptl_absorpt_correction_type multi-scan
_exptl_absorpt_process_details
;
CrysAlisPro 1.171.38.46 (Rigaku Oxford Diffraction, 2015)
Empirical absorption correction using spherical harmonics,
 implemented in SCALE3 ABSPACK scaling algorithm.
;
_exptl_crystal_colour white
_exptl_crystal_colour_primary white
_exptl_crystal_density_diffrn 1.803
_exptl_crystal_description plate
_exptl_crystal_F_000 700
_exptl_crystal_size_max 0.1
_exptl_crystal_size_mid 0.1
_exptl_crystal_size_min 0.03
_refine_diff_density_max 2.075
_refine_diff_density_min -0.736
_refine_diff_density_rms 0.134
_refine_ls_abs_structure_details
;
 Flack x determined using 557 quotients [(I+)-(I-)]/[(I+)+(I-)]
 (Parsons, Flack and Wagner, Acta Cryst. B69 (2013) 249-259).
;
_refine_ls_abs_structure_Flack 0.01(3)
_refine_ls_extinction_coef .
_refine_ls_extinction_method none
_refine_ls_goodness_of_fit_ref 1.020
_refine_ls_hydrogen_treatment constr
_refine_ls_matrix_type full
_refine_ls_number_parameters 316
_refine_ls_number_reflns 3794
_refine_ls_number_restraints 40
_refine_ls_restrained_S_all 1.015
_refine_ls_R_factor_all 0.1537
_refine_ls_R_factor_gt 0.0809
_refine_ls_shift/su_max 0.000
_refine_ls_shift/su_mean 0.000
_refine_ls_structure_factor_coef Fsqd
_refine_ls_weighting_details 'w=1/[\s^2^(Fo^2^)+(0.0934P)^2^+1.1757P] where P=(Fo^2^+2Fc^2^)/3'
_refine_ls_weighting_scheme calc
_refine_ls_wR_factor_gt 0.1752
_refine_ls_wR_factor_ref 0.2106
_reflns_Friedel_coverage 0.593
_reflns_Friedel_fraction_full 0.681
_reflns_Friedel_fraction_max 0.681
_reflns_number_gt 2188
_reflns_number_total 3794
_reflns_threshold_expression 'I > 2\s(I)'
_cod_data_source_file 1000011.cif
_cod_data_source_block PCOD1000011
_cod_original_cell_volume 1258.45(18)
_cod_original_formula_sum 'C10 H14 N5 O4.50 Zn'
_cod_database_code 1551274
_chemical_oxdiff_formula 'Zn C10 H10 N5 O4'
_shelx_space_group_comment
;
The symmetry employed for this shelxl refinement is uniquely defined
by the following loop, which should always be used as a source of
symmetry information in preference to the above space-group names.
They are only intended as comments.
;
_reflns_odcompleteness_completeness 99.92
_reflns_odcompleteness_iscentric 1
_reflns_odcompleteness_theta 24.97
_olex2_refinement_description
;
1. Fixed Uiso
 At 1.2 times of:
  All C(H) groups, All C(H,H) groups, All N(H) groups, All N(H,H) groups
 At 1.5 times of:
  All O(H,H) groups
2. Rigid bond restraints
 O29, C27, O28
 with sigma for 1-2 distances of 0.01 and sigma for 1-3 distances of 0.01
3. Uiso/Uaniso restraints and constraints
O28 \\sim C27 \\sim O29: within 2A with sigma of 0.02 and sigma for terminal
atoms of 0.02
C7 \\sim C8 \\sim N11 \\sim C6: within 2A with sigma of 0.02 and sigma for
terminal atoms of 0.04
C26 \\sim C25 \\sim N30 \\sim C27: within 2A with sigma of 0.02 and sigma for
terminal atoms of 0.04
Uanis(N20) = Uanis(C21) = Uanis(C22) = Uanis(C24) = Uanis(N23)
Uanis(C5) = Uanis(C4) = Uanis(N3) = Uanis(C2) = Uanis(N1)
4.a Free rotating group:
 O5(H5A,H5B)
4.b Ternary CH refined with riding coordinates:
 C26(H26), C7(H7)
4.c Secondary CH2 refined with riding coordinates:
 C25(H25A,H25B), C6(H6A,H6B), N38(H38A,H38B), N19(H19A,H19B), C37(H37A,H37B),
 C18(H18A,H18B), C33(H33A,H33B), C14(H14A,H14B)
4.d Aromatic/amide H refined with riding coordinates:
 C22(H22), C5(H5), C2(H2), C24(H24), N15(H15), N34(H34), N30(H30), N11(H11)
4.e Fitted pentagon refined as free rotating group:
 N1(C5,C4,N3,C2)
;

loop_
_space_group_symop_operation_xyz
'x, y, z'
'-x, y+1/2, -z'

loop_
_atom_site_label
_atom_site_type_symbol
_atom_site_fract_x
_atom_site_fract_y
_atom_site_fract_z
_atom_site_U_iso_or_equiv
_atom_site_adp_type
_atom_site_occupancy
_atom_site_site_symmetry_order
_atom_site_calc_flag
_atom_site_refinement_flags_posn
_atom_site_refinement_flags_adp
_atom_site_refinement_flags_occupancy
_atom_site_disorder_assembly
_atom_site_disorder_group
Zn1 Zn 0.6618(3) 0.3003(3) 0.84026(9) 0.0381(6) Uani 1 1 d . . . . .
Zn2 Zn 0.3957(3) 0.7955(3) 0.66458(9) 0.0353(6) Uani 1 1 d . . . . .
C22 C 0.544(3) 0.051(2) 0.7480(10) 0.036(2) Uani 1 1 d . . . . .
H22 H 0.6051 0.0919 0.7102 0.044 Uiso 1 1 calc R . . . .
N20 N 0.544(2) 0.1086(16) 0.8170(7) 0.036(2) Uani 1 1 d . . . . .
N1 N 0.6444(17) 0.4305(11) 0.7588(4) 0.0334(19) Uani 1 1 d . . . . .
C5 C 0.7007(17) 0.3987(11) 0.6893(5) 0.0334(19) Uani 1 1 d G . . . .
H5 H 0.7728 0.3195 0.6757 0.040 Uiso 1 1 calc R . . . .
C4 C 0.6278(18) 0.5090(13) 0.6441(4) 0.0334(19) Uani 1 1 d G . . . .
N3 N 0.5264(16) 0.6090(11) 0.6857(5) 0.0334(19) Uani 1 1 d G . . . .
C2 C 0.5367(18) 0.5605(12) 0.7566(4) 0.0334(19) Uani 1 1 d G . . . .
H2 H 0.4824 0.6059 0.7948 0.040 Uiso 1 1 calc R . . . .
O9 O 0.4649(19) 0.8437(13) 0.5676(6) 0.044(4) Uani 1 1 d . . . . .
O29 O 0.5150(19) 0.3586(13) 0.9231(6) 0.040(3) Uani 1 1 d . U . . .
N23 N 0.439(2) 0.9289(17) 0.7455(7) 0.036(2) Uani 1 1 d . . . . .
C8 C 0.531(3) 0.965(2) 0.5480(10) 0.038(5) Uani 1 1 d . U . . .
C21 C 0.438(3) 0.015(2) 0.8556(9) 0.036(2) Uani 1 1 d . . . . .
O10 O 0.574(3) 1.067(2) 0.5856(8) 0.061(5) Uani 1 1 d . . . . .
C25 C 0.406(3) 0.023(2) 0.9334(10) 0.036(5) Uani 1 1 d . U . . .
H25A H 0.3184 -0.0522 0.9459 0.044 Uiso 1 1 calc R . . . .
H25B H 0.3510 0.1174 0.9438 0.044 Uiso 1 1 calc R . . . .
C6 C 0.640(3) 0.514(2) 0.5679(10) 0.029(5) Uani 1 1 d . U . . .
H6A H 0.7293 0.4419 0.5524 0.035 Uiso 1 1 calc R . . . .
H6B H 0.6826 0.6101 0.5535 0.035 Uiso 1 1 calc R . . . .
C26 C 0.579(3) 0.005(2) 0.9803(9) 0.033(4) Uani 1 1 d . U . . .
H26 H 0.6554 0.0930 0.9764 0.039 Uiso 1 1 calc R . . . .
C7 C 0.551(3) 0.981(2) 0.4673(9) 0.031(4) Uani 1 1 d . U . . .
H7 H 0.6322 1.0650 0.4583 0.037 Uiso 1 1 calc R . . . .
C27 C 0.483(3) 0.489(2) 0.9450(9) 0.039(4) Uani 1 1 d . U . . .
C24 C 0.377(3) 0.901(2) 0.8138(8) 0.036(2) Uani 1 1 d . . . . .
H24 H 0.3079 0.8206 0.8281 0.044 Uiso 1 1 calc R . . . .
N38 N 0.122(2) 0.776(2) 0.6433(8) 0.050(5) Uani 1 1 d . . . . .
H38A H 0.1015 0.8217 0.6026 0.060 Uiso 1 1 calc R . . . .
H38B H 0.1009 0.6812 0.6357 0.060 Uiso 1 1 calc R . . . .
N15 N 1.172(2) 0.300(3) 0.7249(7) 0.064(5) Uani 1 1 d . . . . .
H15 H 1.2460 0.3709 0.7351 0.077 Uiso 1 1 calc R . . . .
N19 N 0.9186(18) 0.296(3) 0.8891(7) 0.047(4) Uani 1 1 d . . . . .
H19A H 0.9178 0.3578 0.9251 0.056 Uiso 1 1 calc R . . . .
H19B H 0.9371 0.2060 0.9065 0.056 Uiso 1 1 calc R . . . .
O17 O 0.960(2) 0.1509(16) 0.7661(7) 0.054(4) Uani 1 1 d . . . . .
C37 C -0.019(2) 0.827(3) 0.6919(10) 0.043(6) Uani 1 1 d . . . . .
H37A H -0.1403 0.8060 0.6722 0.051 Uiso 1 1 calc R . . . .
H37B H -0.0090 0.9328 0.6976 0.051 Uiso 1 1 calc R . . . .
C35 C 0.001(3) 0.755(2) 0.7622(11) 0.044(6) Uani 1 1 d . . . . .
C18 C 1.074(3) 0.333(2) 0.8443(9) 0.048(6) Uani 1 1 d . . . . .
H18A H 1.1881 0.3055 0.8680 0.058 Uiso 1 1 calc R . . . .
H18B H 1.0759 0.4378 0.8364 0.058 Uiso 1 1 calc R . . . .
C16 C 1.061(3) 0.255(2) 0.7745(11) 0.045(6) Uani 1 1 d . . . . .
N34 N -0.082(2) 0.825(3) 0.8166(8) 0.060(6) Uani 1 1 d . . . . .
H34 H -0.1404 0.9061 0.8085 0.073 Uiso 1 1 calc R . . . .
O36 O 0.082(2) 0.6400(17) 0.7698(7) 0.056(4) Uani 1 1 d . . . . .
N30 N 0.680(2) -0.1211(16) 0.9533(7) 0.036(4) Uani 1 1 d . U . . .
H30 H 0.6239 -0.2033 0.9472 0.043 Uiso 1 1 calc R . . . .
O32 O -0.041(2) 0.9937(19) 0.9530(9) 0.063(5) Uani 1 1 d . . . . .
C31 C -0.141(3) 0.889(3) 0.9382(11) 0.043(5) Uani 1 1 d . . . . .
C33 C -0.075(3) 0.766(3) 0.8889(10) 0.056(8) Uani 1 1 d . . . . .
H33A H 0.0502 0.7376 0.9013 0.067 Uiso 1 1 calc R . . . .
H33B H -0.1539 0.6810 0.8926 0.067 Uiso 1 1 calc R . . . .
O28 O 0.522(2) 0.6034(15) 0.9133(7) 0.053(4) Uani 1 1 d . U . . .
N11 N 0.629(2) 0.8529(16) 0.4338(7) 0.038(4) Uani 1 1 d . U . . .
H11 H 0.5738 0.7697 0.4367 0.045 Uiso 1 1 calc R . . . .
O13 O 1.104(2) 0.4638(18) 0.5966(7) 0.053(4) Uani 1 1 d . . . . .
C14 C 1.178(4) 0.240(3) 0.6532(11) 0.065(8) Uani 1 1 d . . . . .
H14A H 1.0609 0.1931 0.6415 0.078 Uiso 1 1 calc R . . . .
H14B H 1.2737 0.1659 0.6506 0.078 Uiso 1 1 calc R . . . .
C12 C 1.216(3) 0.363(2) 0.6009(12) 0.047(6) Uani 1 1 d . . . . .
O5 O 0.022(2) 0.522(2) 0.4528(10) 0.080(6) Uani 1 1 d . . . . .
H5A H 0.0363 0.4579 0.4849 0.120 Uiso 1 1 d G . . . .
H5B H 0.1187 0.5746 0.4507 0.120 Uiso 1 1 d G . . . .

loop_
_atom_site_aniso_label
_atom_site_aniso_U_11
_atom_site_aniso_U_22
_atom_site_aniso_U_33
_atom_site_aniso_U_23
_atom_site_aniso_U_13
_atom_site_aniso_U_12
Zn1 0.0730(16) 0.0275(12) 0.0140(9) -0.0002(14) 0.0022(9) -0.001(2)
Zn2 0.0644(15) 0.0267(12) 0.0149(10) -0.0023(14) 0.0030(8) 0.002(2)
C22 0.074(6) 0.022(4) 0.013(4) -0.003(3) 0.003(4) -0.004(4)
N20 0.074(6) 0.022(4) 0.013(4) -0.003(3) 0.003(4) -0.004(4)
N1 0.059(6) 0.026(4) 0.016(4) -0.001(4) 0.006(3) 0.000(4)
C5 0.059(6) 0.026(4) 0.016(4) -0.001(4) 0.006(3) 0.000(4)
C4 0.059(6) 0.026(4) 0.016(4) -0.001(4) 0.006(3) 0.000(4)
N3 0.059(6) 0.026(4) 0.016(4) -0.001(4) 0.006(3) 0.000(4)
C2 0.059(6) 0.026(4) 0.016(4) -0.001(4) 0.006(3) 0.000(4)
O9 0.087(11) 0.030(9) 0.016(6) 0.001(6) 0.012(6) -0.007(7)
O29 0.076(10) 0.028(6) 0.017(6) -0.001(5) 0.003(6) 0.001(6)
N23 0.074(6) 0.022(4) 0.013(4) -0.003(3) 0.003(4) -0.004(4)
C8 0.051(13) 0.026(11) 0.035(11) -0.012(10) 0.003(9) 0.009(10)
C21 0.074(6) 0.022(4) 0.013(4) -0.003(3) 0.003(4) -0.004(4)
O10 0.103(14) 0.048(11) 0.032(10) 0.010(8) 0.012(9) -0.015(10)
C25 0.056(13) 0.032(12) 0.021(10) 0.002(9) 0.005(9) 0.004(10)
C6 0.036(13) 0.017(10) 0.034(12) -0.003(9) -0.002(9) 0.001(9)
C26 0.051(12) 0.022(9) 0.026(9) 0.013(8) -0.004(8) -0.008(8)
C7 0.050(11) 0.025(9) 0.018(8) -0.008(7) 0.017(8) 0.001(8)
C27 0.076(13) 0.027(8) 0.013(9) 0.003(7) -0.007(8) 0.004(9)
C24 0.074(6) 0.022(4) 0.013(4) -0.003(3) 0.003(4) -0.004(4)
N38 0.097(13) 0.026(11) 0.028(8) 0.007(9) 0.019(8) 0.007(11)
N15 0.080(12) 0.092(15) 0.021(8) -0.009(14) 0.017(8) -0.046(18)
N19 0.073(10) 0.036(9) 0.032(8) -0.017(12) 0.018(7) -0.006(15)
O17 0.077(11) 0.034(10) 0.051(10) 0.001(8) 0.019(8) -0.009(8)
C37 0.042(12) 0.048(17) 0.038(11) 0.001(11) -0.003(9) 0.000(11)
C35 0.047(13) 0.036(16) 0.050(14) -0.004(10) 0.010(10) -0.005(10)
C18 0.075(15) 0.037(16) 0.031(11) -0.006(9) 0.005(10) -0.018(11)
C16 0.083(17) 0.017(13) 0.036(12) 0.002(9) 0.021(11) 0.005(10)
N34 0.075(12) 0.067(17) 0.040(10) 0.006(11) 0.013(9) 0.025(12)
O36 0.087(12) 0.032(10) 0.049(10) -0.009(8) 0.007(8) -0.002(9)
N30 0.058(12) 0.019(8) 0.031(9) 0.001(7) 0.009(8) -0.009(7)
O32 0.052(11) 0.048(10) 0.090(13) -0.009(10) 0.019(9) 0.002(9)
C31 0.039(15) 0.043(15) 0.047(13) 0.015(11) -0.002(11) 0.000(11)
C33 0.052(13) 0.08(2) 0.035(11) 0.011(13) 0.014(9) -0.003(15)
O28 0.114(12) 0.027(7) 0.019(7) -0.002(6) 0.007(7) -0.003(8)
N11 0.053(10) 0.031(9) 0.029(8) 0.008(7) 0.018(7) 0.009(7)
O13 0.047(10) 0.063(12) 0.050(10) 0.000(8) 0.019(7) -0.005(8)
C14 0.09(2) 0.067(19) 0.035(13) -0.005(12) 0.019(12) -0.013(13)
C12 0.055(16) 0.043(14) 0.044(14) -0.016(11) -0.009(12) 0.009(12)
O5 0.081(14) 0.088(16) 0.072(14) 0.022(11) -0.006(10) 0.017(11)

loop_
_atom_type_symbol
_atom_type_description
_atom_type_scat_dispersion_real
_atom_type_scat_dispersion_imag
_atom_type_scat_source
C C 0.0033 0.0016 'International Tables Vol C Tables 4.2.6.8 and 6.1.1.4'
H H 0.0000 0.0000 'International Tables Vol C Tables 4.2.6.8 and 6.1.1.4'
N N 0.0061 0.0033 'International Tables Vol C Tables 4.2.6.8 and 6.1.1.4'
O O 0.0106 0.0060 'International Tables Vol C Tables 4.2.6.8 and 6.1.1.4'
Zn Zn 0.2839 1.4301 'International Tables Vol C Tables 4.2.6.8 and 6.1.1.4'

loop_
_geom_angle_atom_site_label_1
_geom_angle_atom_site_label_2
_geom_angle_atom_site_label_3
_geom_angle
_geom_angle_site_symmetry_1
_geom_angle_site_symmetry_3
N20 Zn1 N19 117.4(8) . .
N1 Zn1 N20 109.5(5) . .
N1 Zn1 O29 115.9(5) . .
N1 Zn1 N19 114.5(7) . .
O29 Zn1 N20 100.2(6) . .
O29 Zn1 N19 98.1(5) . .
N3 Zn2 N38 115.4(6) . .
O9 Zn2 N3 104.6(5) . .
O9 Zn2 N23 123.4(6) . .
O9 Zn2 N38 95.4(6) . .
N23 Zn2 N3 107.3(6) . .
N23 Zn2 N38 110.7(7) . .
N23 C22 N20 109.4(16) 1_545 .
C22 N20 Zn1 121.7(12) . .
C21 N20 Zn1 132.2(12) . .
C21 N20 C22 105.7(16) . .
C5 N1 Zn1 126.8(6) . .
C2 N1 Zn1 124.0(6) . .
C2 N1 C5 108.0 . .
C4 C5 N1 108.0 . .
C5 C4 N3 108.0 . .
C5 C4 C6 126.6(11) . .
N3 C4 C6 125.2(11) . .
C4 N3 Zn2 133.4(6) . .
C4 N3 C2 108.0 . .
C2 N3 Zn2 118.5(6) . .
N3 C2 N1 108.0 . .
C8 O9 Zn2 125.1(12) . .
C27 O29 Zn1 127.4(12) . .
C22 N23 Zn2 128.1(12) 1_565 .
C22 N23 C24 107.8(15) 1_565 .
C24 N23 Zn2 123.8(12) . .
O9 C8 C7 114.6(16) . .
O10 C8 O9 126.5(19) . .
O10 C8 C7 118.9(18) . .
N20 C21 C25 126.0(16) . .
C24 C21 N20 109.9(15) 1_545 .
C24 C21 C25 123.8(17) 1_545 .
C21 C25 C26 115.7(17) . .
C4 C6 C7 110.6(14) . 2_646
C27 C26 C25 108.0(16) 2_647 .
N30 C26 C25 107.0(16) . .
N30 C26 C27 114.5(15) . 2_647
C8 C7 C6 110.3(14) . 2_656
N11 C7 C8 113.5(15) . .
N11 C7 C6 108.5(15) . 2_656
O29 C27 C26 117.0(17) . 2_657
O28 C27 O29 125.2(18) . .
O28 C27 C26 117.0(18) . 2_657
C21 C24 N23 107.0(16) 1_565 .
C37 N38 Zn2 122.6(13) . .
C16 N15 C14 125(2) . .
C18 N19 Zn1 115.5(12) . .
N38 C37 C35 111.3(17) . .
N34 C35 C37 115(2) . .
O36 C35 C37 121.9(19) . .
O36 C35 N34 123(2) . .
N19 C18 C16 111.5(17) . .
N15 C16 C18 117(2) . .
O17 C16 N15 122(2) . .
O17 C16 C18 121.0(18) . .
C35 N34 C33 121(2) . .
C31 N30 C26 121.0(17) 1_645 .
N30 C31 C33 113(2) 1_465 .
O32 C31 N30 125(2) . 1_465
O32 C31 C33 121(2) . .
N34 C33 C31 107(2) . .
C12 N11 C7 120.6(17) 2_756 .
N15 C14 C12 109.6(19) . .
N11 C12 C14 116(2) 2_746 .
O13 C12 N11 126(2) . 2_746
O13 C12 C14 118(2) . .

loop_
_geom_bond_atom_site_label_1
_geom_bond_atom_site_label_2
_geom_bond_distance
_geom_bond_site_symmetry_2
Zn1 N20 1.990(15) .
Zn1 N1 1.954(8) .
Zn1 O29 1.988(12) .
Zn1 N19 2.070(14) .
Zn2 N3 1.985(8) .
Zn2 O9 1.969(11) .
Zn2 N23 1.983(14) .
Zn2 N38 2.026(17) .
C22 N20 1.41(2) .
C22 N23 1.35(2) 1_545
N20 C21 1.37(2) .
N1 C5 1.4200 .
N1 C2 1.4200 .
C5 C4 1.4200 .
C4 N3 1.4200 .
C4 C6 1.45(2) .
N3 C2 1.4200 .
O9 C8 1.26(2) .
O29 C27 1.28(2) .
N23 C22 1.35(2) 1_565
N23 C24 1.41(2) .
C8 O10 1.21(2) .
C8 C7 1.55(2) .
C21 C25 1.50(2) .
C21 C24 1.37(2) 1_545
C25 C26 1.53(3) .
C6 C7 1.56(3) 2_646
C26 C27 1.50(2) 2_647
C26 N30 1.46(2) .
C7 C6 1.56(3) 2_656
C7 N11 1.45(2) .
C27 C26 1.50(2) 2_657
C27 O28 1.24(2) .
C24 C21 1.37(2) 1_565
N38 C37 1.47(2) .
N15 C16 1.32(2) .
N15 C14 1.47(3) .
N19 C18 1.46(2) .
O17 C16 1.21(2) .
C37 C35 1.50(3) .
C35 N34 1.37(3) .
C35 O36 1.21(2) .
C18 C16 1.51(3) .
N34 C33 1.48(2) .
N30 C31 1.34(2) 1_645
O32 C31 1.23(3) .
C31 N30 1.34(2) 1_465
C31 C33 1.54(3) .
N11 C12 1.32(3) 2_756
O13 C12 1.23(2) .
C14 C12 1.53(3) .
C12 N11 1.32(3) 2_746
